data_7237502
loop_
_publ_author_name
'Li, Chenglong'
'Li, Zhiqiang'
'Liang, Jixiong'
'Luo, Hao'
'Liu, Yu'
'Wei, Jinbei'
'Wang, Yue'

_publ_section_title
;
 A twisted phenanthroimidazole based molecule with high triplet energy as
 a host material for high efficiency phosphorescent OLEDs
;
_journal_issue 47
_journal_name_full 'Journal of Materials Chemistry C'
_journal_page_first 12888
_journal_paper_doi 10.1039/C8TC04218G
_journal_volume 6
_journal_year 2018
_chemical_formula_moiety 'C54 H34 N4, C H2 Cl2'
_chemical_formula_sum 'C55 H36 Cl2 N4 O0'
_chemical_formula_weight 823.78
_space_group_IT_number 14
_space_group_name_Hall '-P 2ybc'
_space_group_name_H-M_alt 'P 1 21/c 1'
_symmetry_cell_setting monoclinic
_symmetry_space_group_name_Hall '-P 2ybc'
_symmetry_space_group_name_H-M 'P 1 21/c 1'
_atom_sites_solution_hydrogens geom
_atom_sites_solution_primary direct
_atom_sites_solution_secondary difmap
_audit_creation_method SHELXL-97
_audit_update_record
;
2016-09-09 deposited with the CCDC.
2018-11-06 downloaded from the CCDC.
;
_cell_angle_alpha 90.00
_cell_angle_beta 98.129(2)
_cell_angle_gamma 90.00
_cell_formula_units_Z 4
_cell_length_a 16.3865(13)
_cell_length_b 20.1765(16)
_cell_length_c 12.7148(11)
_cell_measurement_reflns_used 551
_cell_measurement_temperature 296(2)
_cell_measurement_theta_max 25.31
_cell_measurement_theta_min 1.26
_cell_volume 4161.6(6)
_computing_structure_refinement 'SHELXL-97 (Sheldrick, 1997)'
_computing_structure_solution 'SHELXS-97 (Sheldrick, 1990)'
_diffrn_ambient_temperature 296(2)
_diffrn_measured_fraction_theta_full 0.984
_diffrn_measured_fraction_theta_max 0.984
_diffrn_measurement_device_type 'Bruker APEX II Smart CCD'
_diffrn_radiation_monochromator graphite
_diffrn_radiation_source 'fine-focus sealed tube'
_diffrn_radiation_type MoK\a
_diffrn_radiation_wavelength 0.71073
_diffrn_reflns_av_R_equivalents 0.0557
_diffrn_reflns_av_sigmaI/netI 0.0588
_diffrn_reflns_limit_h_max 19
_diffrn_reflns_limit_h_min -19
_diffrn_reflns_limit_k_max 24
_diffrn_reflns_limit_k_min -23
_diffrn_reflns_limit_l_max 8
_diffrn_reflns_limit_l_min -15
_diffrn_reflns_number 26839
_diffrn_reflns_theta_full 25.31
_diffrn_reflns_theta_max 25.31
_diffrn_reflns_theta_min 1.26
_exptl_absorpt_coefficient_mu 0.201
_exptl_absorpt_correction_T_max 0.9609
_exptl_absorpt_correction_T_min 0.9609
_exptl_absorpt_correction_type multi-scan
_exptl_crystal_colour colorless
_exptl_crystal_density_diffrn 1.315
_exptl_crystal_density_method 'not measured'
_exptl_crystal_description block
_exptl_crystal_F_000 1712
_exptl_crystal_size_max 0.20
_exptl_crystal_size_mid 0.20
_exptl_crystal_size_min 0.20
_refine_diff_density_max 1.264
_refine_diff_density_min -0.940
_refine_diff_density_rms 0.060
_refine_ls_extinction_coef 0.0020(7)
_refine_ls_extinction_expression Fc^*^=kFc[1+0.001xFc^2^\l^3^/sin(2\q)]^-1/4^
_refine_ls_extinction_method SHELXL
_refine_ls_goodness_of_fit_ref 1.054
_refine_ls_hydrogen_treatment mixed
_refine_ls_matrix_type full
_refine_ls_number_parameters 551
_refine_ls_number_reflns 7469
_refine_ls_number_restraints 2
_refine_ls_restrained_S_all 1.081
_refine_ls_R_factor_all 0.1315
_refine_ls_R_factor_gt 0.0783
_refine_ls_shift/su_max 0.000
_refine_ls_shift/su_mean 0.000
_refine_ls_structure_factor_coef Fsqd
_refine_ls_weighting_details 'calc w=1/[\s^2^(Fo^2^)+(0.1162P)^2^+3.4673P] where P=(Fo^2^+2Fc^2^)/3'
_refine_ls_weighting_scheme calc
_refine_ls_wR_factor_gt 0.2100
_refine_ls_wR_factor_ref 0.2477
_reflns_number_gt 4353
_reflns_number_total 7469
_reflns_threshold_expression >2sigma(I)
_cod_data_source_file c8tc04218g2.cif
_cod_data_source_block 1
_cod_original_sg_symbol_H-M P2(1)/c
_cod_database_code 7237502

loop_
_symmetry_equiv_pos_as_xyz
'x, y, z'
'-x, y+1/2, -z+1/2'
'-x, -y, -z'
'x, -y-1/2, z-1/2'

loop_
_atom_site_label
_atom_site_type_symbol
_atom_site_fract_x
_atom_site_fract_y
_atom_site_fract_z
_atom_site_U_iso_or_equiv
_atom_site_adp_type
_atom_site_occupancy
_atom_site_symmetry_multiplicity
_atom_site_calc_flag
_atom_site_refinement_flags
C55 C 0.3285(9) 0.8202(13) 0.6375(9) 0.46(2) Uani 1 1 d D
H55A H 0.3441 0.7773 0.6122 0.553 Uiso 1 1 calc R
H55B H 0.3810 0.8424 0.6569 0.553 Uiso 1 1 calc R
Cl1 Cl 0.3207(4) 0.8002(3) 0.7344(5) 0.321(3) Uani 1 1 d D
C1 C 0.2239(2) 0.37205(18) 0.4610(3) 0.0390(9) Uani 1 1 d .
C2 C 0.1897(2) 0.55421(19) 0.2999(3) 0.0397(9) Uani 1 1 d .
C3 C 0.2537(2) 0.51050(19) 0.2948(3) 0.0391(9) Uani 1 1 d .
C4 C 0.3564(2) 0.31544(18) 0.5159(3) 0.0398(9) Uani 1 1 d .
C5 C 0.2563(2) 0.46935(19) 0.2031(3) 0.0419(9) Uani 1 1 d .
C6 C 0.2200(2) 0.44774(18) 0.5779(3) 0.0394(9) Uani 1 1 d .
C7 C 0.2974(2) 0.36700(18) 0.5272(3) 0.0384(9) Uani 1 1 d .
C8 C 0.2607(3) 0.28035(19) 0.3531(3) 0.0467(10) Uani 1 1 d .
C9 C 0.3381(2) 0.27398(18) 0.4259(3) 0.0429(10) Uani 1 1 d .
C10 C 0.2814(2) 0.55823(18) 0.4454(3) 0.0375(9) Uani 1 1 d .
C11 C 0.3052(2) 0.58334(18) 0.6449(3) 0.0407(9) Uani 1 1 d .
C12 C 0.1279(2) 0.56838(19) 0.2112(3) 0.0408(9) Uani 1 1 d .
C13 C 0.2025(2) 0.32929(19) 0.3714(3) 0.0419(9) Uani 1 1 d .
C14 C 0.2233(2) 0.56098(19) 0.6700(3) 0.0405(9) Uani 1 1 d .
C15 C 0.1967(2) 0.4805(2) 0.1145(3) 0.0462(10) Uani 1 1 d .
C16 C 0.3604(2) 0.43551(18) 0.6848(3) 0.0398(9) Uani 1 1 d .
C17 C 0.1109(2) 0.4846(2) 0.6750(3) 0.0474(10) Uani 1 1 d .
H17 H 0.0869 0.4435 0.6577 0.057 Uiso 1 1 calc R
C18 C 0.4279(3) 0.3025(2) 0.5875(4) 0.0490(11) Uani 1 1 d .
H18 H 0.4386 0.3278 0.6490 0.059 Uiso 1 1 calc R
C19 C 0.1531(2) 0.62738(19) 0.4456(3) 0.0437(10) Uani 1 1 d .
C20 C 0.3150(3) 0.4183(2) 0.2027(4) 0.0491(11) Uani 1 1 d .
H20 H 0.3552 0.4122 0.2613 0.059 Uiso 1 1 calc R
C21 C 0.1344(2) 0.5323(2) 0.1164(3) 0.0462(10) Uani 1 1 d .
C22 C 0.1868(2) 0.49951(19) 0.6428(3) 0.0396(9) Uani 1 1 d .
C23 C 0.4358(2) 0.45376(19) 0.6560(4) 0.0472(10) Uani 1 1 d .
H23 H 0.4432 0.4553 0.5848 0.057 Uiso 1 1 calc R
C24 C 0.3614(3) 0.6067(2) 0.7300(3) 0.0500(11) Uani 1 1 d .
H24 H 0.3458 0.6076 0.7976 0.060 Uiso 1 1 calc R
C25 C 0.4388(3) 0.6283(2) 0.7167(4) 0.0550(11) Uani 1 1 d .
H25 H 0.4751 0.6430 0.7750 0.066 Uiso 1 1 calc R
C26 C 0.4624(3) 0.6283(2) 0.6174(4) 0.0554(12) Uani 1 1 d .
H26 H 0.5145 0.6433 0.6076 0.066 Uiso 1 1 calc R
C27 C 0.0796(3) 0.5490(2) 0.0255(4) 0.0588(12) Uani 1 1 d .
H27 H 0.0845 0.5275 -0.0380 0.071 Uiso 1 1 calc R
C28 C 0.3299(2) 0.58245(18) 0.5442(3) 0.0401(9) Uani 1 1 d .
C29 C 0.0796(2) 0.6013(2) 0.4679(3) 0.0484(10) Uani 1 1 d .
H29 H 0.0682 0.5565 0.4576 0.058 Uiso 1 1 calc R
C30 C 0.1811(3) 0.6051(2) 0.7282(3) 0.0503(11) Uani 1 1 d .
H30 H 0.2044 0.6462 0.7472 0.060 Uiso 1 1 calc R
C31 C 0.0648(3) 0.6162(2) 0.2103(4) 0.0507(11) Uani 1 1 d .
H31 H 0.0599 0.6396 0.2721 0.061 Uiso 1 1 calc R
C32 C 0.2398(3) 0.2387(2) 0.2643(4) 0.0600(12) Uani 1 1 d .
H32 H 0.2771 0.2064 0.2494 0.072 Uiso 1 1 calc R
C33 C 0.3128(3) 0.3778(2) 0.1163(4) 0.0598(12) Uani 1 1 d .
H33 H 0.3507 0.3435 0.1166 0.072 Uiso 1 1 calc R
C34 C 0.4819(3) 0.2540(2) 0.5697(4) 0.0580(12) Uani 1 1 d .
H34 H 0.5294 0.2471 0.6179 0.070 Uiso 1 1 calc R
C35 C 0.4082(2) 0.6056(2) 0.5327(4) 0.0474(10) Uani 1 1 d .
H35 H 0.4244 0.6058 0.4654 0.057 Uiso 1 1 calc R
C36 C 0.2543(3) 0.3876(3) 0.0285(4) 0.0667(14) Uani 1 1 d .
H36 H 0.2529 0.3596 -0.0298 0.080 Uiso 1 1 calc R
C37 C 0.3475(3) 0.4358(2) 0.7890(3) 0.0505(11) Uani 1 1 d .
H37 H 0.2963 0.4246 0.8071 0.061 Uiso 1 1 calc R
C38 C 0.4661(3) 0.2148(2) 0.4793(5) 0.0649(14) Uani 1 1 d .
H38 H 0.5033 0.1821 0.4662 0.078 Uiso 1 1 calc R
C39 C 0.0109(3) 0.6287(2) 0.1206(4) 0.0590(12) Uani 1 1 d .
H39 H -0.0313 0.6593 0.1219 0.071 Uiso 1 1 calc R
C40 C 0.1980(3) 0.4383(2) 0.0260(4) 0.0586(12) Uani 1 1 d .
H40 H 0.1602 0.4449 -0.0348 0.070 Uiso 1 1 calc R
C41 C 0.4997(3) 0.4696(2) 0.7349(5) 0.0646(14) Uani 1 1 d .
H41 H 0.5512 0.4805 0.7171 0.078 Uiso 1 1 calc R
C42 C 0.0707(3) 0.5289(2) 0.7313(4) 0.0562(12) Uani 1 1 d .
H42 H 0.0199 0.5181 0.7513 0.067 Uiso 1 1 calc R
C43 C 0.3961(3) 0.2246(2) 0.4101(4) 0.0564(12) Uani 1 1 d .
H43 H 0.3860 0.1978 0.3502 0.068 Uiso 1 1 calc R
C44 C 0.0233(3) 0.6425(3) 0.5056(4) 0.0614(13) Uani 1 1 d .
H44 H -0.0271 0.6259 0.5190 0.074 Uiso 1 1 calc R
C45 C 0.0197(3) 0.5953(2) 0.0270(4) 0.0638(13) Uani 1 1 d .
H45 H -0.0158 0.6047 -0.0350 0.077 Uiso 1 1 calc R
C46 C 0.1098(3) 0.2932(3) 0.2180(4) 0.0688(14) Uani 1 1 d .
H46 H 0.0602 0.2971 0.1728 0.083 Uiso 1 1 calc R
C47 C 0.4120(3) 0.4532(2) 0.8671(4) 0.0675(14) Uani 1 1 d .
H47 H 0.4040 0.4539 0.9381 0.081 Uiso 1 1 calc R
C48 C 0.1281(3) 0.3352(2) 0.3031(4) 0.0555(11) Uani 1 1 d .
H48 H 0.0906 0.3679 0.3154 0.067 Uiso 1 1 calc R
C49 C 0.1062(3) 0.5892(2) 0.7579(4) 0.0558(12) Uani 1 1 d .
H49 H 0.0794 0.6195 0.7962 0.067 Uiso 1 1 calc R
C50 C 0.1726(3) 0.6930(2) 0.4636(4) 0.0645(14) Uani 1 1 d .
H50 H 0.2227 0.7099 0.4494 0.077 Uiso 1 1 calc R
C51 C 0.4878(3) 0.4693(2) 0.8394(5) 0.0751(16) Uani 1 1 d .
H51 H 0.5311 0.4801 0.8919 0.090 Uiso 1 1 calc R
C52 C 0.1668(4) 0.2445(3) 0.2004(4) 0.0753(15) Uani 1 1 d .
H52 H 0.1544 0.2154 0.1436 0.090 Uiso 1 1 calc R
C53 C 0.1152(4) 0.7333(3) 0.5037(5) 0.0839(18) Uani 1 1 d .
H53 H 0.1272 0.7779 0.5171 0.101 Uiso 1 1 calc R
C54 C 0.0420(3) 0.7081(3) 0.5232(5) 0.0808(17) Uani 1 1 d .
H54 H 0.0039 0.7358 0.5489 0.097 Uiso 1 1 calc R
N1 N 0.20724(18) 0.58389(15) 0.3983(3) 0.0392(8) Uani 1 1 d .
N2 N 0.31099(19) 0.51375(15) 0.3842(2) 0.0406(8) Uani 1 1 d .
N3 N 0.17555(19) 0.42184(15) 0.4939(3) 0.0418(8) Uani 1 1 d .
N4 N 0.29534(18) 0.41621(15) 0.6028(3) 0.0379(8) Uani 1 1 d .
Cl2 Cl 0.30832(17) 0.85328(17) 0.5232(3) 0.1815(12) Uani 1 1 d D

loop_
_atom_site_aniso_label
_atom_site_aniso_U_11
_atom_site_aniso_U_22
_atom_site_aniso_U_33
_atom_site_aniso_U_23
_atom_site_aniso_U_13
_atom_site_aniso_U_12
C55 0.226(16) 1.07(7) 0.106(10) -0.07(2) 0.081(11) -0.20(3)
Cl1 0.380(7) 0.296(6) 0.269(6) 0.097(5) -0.013(5) 0.132(5)
C1 0.042(2) 0.036(2) 0.041(2) -0.0022(18) 0.0126(18) -0.0034(17)
C2 0.042(2) 0.043(2) 0.035(2) -0.0015(18) 0.0103(18) -0.0037(17)
C3 0.040(2) 0.041(2) 0.038(2) -0.0009(18) 0.0107(18) -0.0019(17)
C4 0.043(2) 0.0322(19) 0.047(2) 0.0006(18) 0.0147(19) -0.0049(16)
C5 0.043(2) 0.044(2) 0.041(2) -0.0045(19) 0.0151(19) -0.0066(17)
C6 0.039(2) 0.041(2) 0.041(2) -0.0029(18) 0.0120(18) -0.0021(17)
C7 0.043(2) 0.0329(19) 0.041(2) -0.0022(18) 0.0128(18) -0.0060(16)
C8 0.061(3) 0.036(2) 0.046(2) -0.0033(19) 0.019(2) -0.0072(19)
C9 0.050(2) 0.0323(19) 0.050(3) 0.0001(19) 0.020(2) -0.0020(17)
C10 0.0338(19) 0.041(2) 0.040(2) 0.0020(18) 0.0116(17) -0.0027(16)
C11 0.044(2) 0.035(2) 0.044(2) -0.0064(18) 0.0098(18) -0.0036(17)
C12 0.040(2) 0.042(2) 0.041(2) 0.0047(19) 0.0073(18) -0.0025(17)
C13 0.047(2) 0.041(2) 0.040(2) -0.0050(19) 0.0110(19) -0.0096(18)
C14 0.042(2) 0.046(2) 0.034(2) -0.0043(18) 0.0075(17) 0.0028(17)
C15 0.050(2) 0.051(2) 0.039(2) -0.004(2) 0.015(2) -0.0054(19)
C16 0.041(2) 0.0330(19) 0.044(2) 0.0008(18) 0.0022(18) -0.0010(16)
C17 0.045(2) 0.052(2) 0.048(2) -0.007(2) 0.015(2) -0.0047(19)
C18 0.049(2) 0.039(2) 0.060(3) 0.004(2) 0.012(2) -0.0040(18)
C19 0.040(2) 0.044(2) 0.047(2) -0.004(2) 0.0061(19) 0.0058(17)
C20 0.052(2) 0.047(2) 0.050(3) -0.006(2) 0.015(2) 0.0045(19)
C21 0.047(2) 0.049(2) 0.042(2) 0.001(2) 0.006(2) -0.0109(19)
C22 0.038(2) 0.042(2) 0.041(2) -0.0047(18) 0.0103(17) -0.0031(17)
C23 0.043(2) 0.041(2) 0.059(3) -0.002(2) 0.010(2) -0.0055(18)
C24 0.058(3) 0.048(2) 0.045(2) -0.010(2) 0.008(2) -0.005(2)
C25 0.056(3) 0.048(2) 0.059(3) -0.010(2) -0.002(2) -0.012(2)
C26 0.044(2) 0.055(3) 0.067(3) 0.004(2) 0.007(2) -0.012(2)
C27 0.066(3) 0.060(3) 0.048(3) 0.005(2) 0.000(2) -0.005(2)
C28 0.043(2) 0.036(2) 0.041(2) -0.0029(18) 0.0063(18) 0.0008(17)
C29 0.041(2) 0.059(3) 0.046(2) -0.004(2) 0.0089(19) 0.0023(19)
C30 0.058(3) 0.045(2) 0.048(3) -0.008(2) 0.012(2) 0.002(2)
C31 0.053(3) 0.046(2) 0.052(3) 0.002(2) 0.007(2) 0.002(2)
C32 0.080(3) 0.049(3) 0.051(3) -0.013(2) 0.011(3) 0.003(2)
C33 0.065(3) 0.056(3) 0.063(3) -0.013(3) 0.025(3) 0.004(2)
C34 0.049(3) 0.041(2) 0.084(4) 0.013(3) 0.011(2) 0.002(2)
C35 0.044(2) 0.048(2) 0.052(3) 0.005(2) 0.012(2) -0.0089(18)
C36 0.078(3) 0.072(3) 0.053(3) -0.020(3) 0.021(3) 0.000(3)
C37 0.058(3) 0.044(2) 0.048(3) 0.004(2) 0.006(2) -0.006(2)
C38 0.058(3) 0.044(3) 0.098(4) -0.005(3) 0.025(3) 0.004(2)
C39 0.050(3) 0.052(3) 0.073(3) 0.016(3) -0.001(2) 0.002(2)
C40 0.062(3) 0.071(3) 0.043(3) -0.008(2) 0.010(2) -0.006(2)
C41 0.044(3) 0.055(3) 0.092(4) -0.008(3) 0.000(3) -0.004(2)
C42 0.048(3) 0.068(3) 0.057(3) 0.001(2) 0.024(2) 0.000(2)
C43 0.062(3) 0.038(2) 0.073(3) -0.007(2) 0.025(3) -0.002(2)
C44 0.043(2) 0.078(3) 0.065(3) -0.011(3) 0.012(2) 0.008(2)
C45 0.066(3) 0.061(3) 0.058(3) 0.018(3) -0.010(2) -0.006(2)
C46 0.075(3) 0.074(3) 0.052(3) -0.019(3) -0.009(3) 0.003(3)
C47 0.092(4) 0.061(3) 0.045(3) -0.002(2) -0.008(3) -0.009(3)
C48 0.059(3) 0.058(3) 0.050(3) -0.009(2) 0.009(2) -0.002(2)
C49 0.059(3) 0.062(3) 0.051(3) -0.011(2) 0.024(2) 0.009(2)
C50 0.056(3) 0.046(3) 0.094(4) -0.011(3) 0.017(3) -0.002(2)
C51 0.070(4) 0.064(3) 0.080(4) -0.007(3) -0.027(3) -0.006(3)
C52 0.097(4) 0.071(3) 0.055(3) -0.029(3) 0.002(3) -0.001(3)
C53 0.081(4) 0.048(3) 0.124(5) -0.022(3) 0.021(4) 0.007(3)
C54 0.065(3) 0.081(4) 0.099(4) -0.028(3) 0.021(3) 0.021(3)
N1 0.0364(17) 0.0415(17) 0.0405(19) -0.0033(15) 0.0080(15) 0.0028(14)
N2 0.0409(18) 0.0430(18) 0.0394(19) -0.0044(16) 0.0110(15) 0.0022(14)
N3 0.0410(18) 0.0426(18) 0.043(2) -0.0082(16) 0.0097(15) -0.0035(14)
N4 0.0359(17) 0.0369(16) 0.0417(19) -0.0055(15) 0.0085(14) -0.0018(13)
Cl2 0.144(2) 0.220(3) 0.181(3) 0.038(2) 0.029(2) 0.006(2)

loop_
_atom_type_symbol
_atom_type_description
_atom_type_scat_dispersion_real
_atom_type_scat_dispersion_imag
_atom_type_scat_source
C C 0.0033 0.0016 'International Tables Vol C Tables 4.2.6.8 and 6.1.1.4'
H H 0.0000 0.0000 'International Tables Vol C Tables 4.2.6.8 and 6.1.1.4'
N N 0.0061 0.0033 'International Tables Vol C Tables 4.2.6.8 and 6.1.1.4'
O O 0.0106 0.0060 'International Tables Vol C Tables 4.2.6.8 and 6.1.1.4'
Cl Cl 0.1484 0.1585 'International Tables Vol C Tables 4.2.6.8 and 6.1.1.4'

loop_
_geom_angle_atom_site_label_1
_geom_angle_atom_site_label_2
_geom_angle_atom_site_label_3
_geom_angle
Cl1 C55 Cl2 161.1(15)
C7 C1 N3 111.1(3)
C7 C1 C13 122.5(3)
N3 C1 C13 126.4(4)
C3 C2 N1 105.0(3)
C3 C2 C12 123.2(4)
N1 C2 C12 131.3(3)
N2 C3 C2 111.5(3)
N2 C3 C5 127.3(3)
C2 C3 C5 121.2(4)
C18 C4 C9 118.5(4)
C18 C4 C7 125.5(4)
C9 C4 C7 116.0(4)
C15 C5 C20 120.9(4)
C15 C5 C3 117.5(4)
C20 C5 C3 121.6(4)
N3 C6 N4 112.1(3)
N3 C6 C22 121.9(3)
N4 C6 C22 125.6(3)
C1 C7 N4 105.4(3)
C1 C7 C4 122.4(3)
N4 C7 C4 132.0(4)
C32 C8 C13 117.0(4)
C32 C8 C9 122.9(4)
C13 C8 C9 120.0(4)
C43 C9 C4 117.5(4)
C43 C9 C8 120.8(4)
C4 C9 C8 121.7(3)
N2 C10 N1 111.9(3)
N2 C10 C28 121.9(3)
N1 C10 C28 125.7(3)
C28 C11 C24 118.1(4)
C28 C11 C14 125.2(4)
C24 C11 C14 116.7(4)
C31 C12 C21 118.9(4)
C31 C12 C2 125.3(4)
C21 C12 C2 115.8(3)
C48 C13 C8 120.4(4)
C48 C13 C1 122.4(4)
C8 C13 C1 117.2(4)
C22 C14 C30 117.9(4)
C22 C14 C11 125.6(3)
C30 C14 C11 116.5(3)
C5 C15 C40 117.1(4)
C5 C15 C21 120.7(4)
C40 C15 C21 122.2(4)
C37 C16 C23 121.2(4)
C37 C16 N4 120.2(3)
C23 C16 N4 118.6(4)
C42 C17 C22 121.8(4)
C34 C18 C4 122.0(4)
C50 C19 C29 121.5(4)
C50 C19 N1 121.0(4)
C29 C19 N1 117.5(3)
C33 C20 C5 120.0(4)
C27 C21 C12 117.3(4)
C27 C21 C15 121.7(4)
C12 C21 C15 121.0(4)
C17 C22 C14 119.1(3)
C17 C22 C6 115.1(3)
C14 C22 C6 125.8(3)
C41 C23 C16 118.8(4)
C25 C24 C11 121.9(4)
C26 C25 C24 119.9(4)
C25 C26 C35 119.1(4)
C45 C27 C21 122.4(5)
C35 C28 C11 118.8(4)
C35 C28 C10 114.6(3)
C11 C28 C10 126.6(3)
C44 C29 C19 119.2(4)
C49 C30 C14 121.6(4)
C39 C31 C12 121.4(4)
C52 C32 C8 121.6(5)
C20 C33 C36 120.1(4)
C18 C34 C38 119.8(5)
C26 C35 C28 122.1(4)
C40 C36 C33 120.8(4)
C16 C37 C47 119.2(4)
C43 C38 C34 119.7(4)
C31 C39 C45 119.5(4)
C36 C40 C15 121.1(5)
C51 C41 C23 120.4(5)
C17 C42 C49 119.3(4)
C38 C43 C9 122.3(5)
C54 C44 C29 119.7(5)
C27 C45 C39 120.5(5)
C48 C46 C52 119.0(5)
C51 C47 C37 119.9(5)
C46 C48 C13 120.7(4)
C30 C49 C42 120.3(4)
C19 C50 C53 118.1(4)
C41 C51 C47 120.5(5)
C32 C52 C46 121.3(5)
C54 C53 C50 120.5(5)
C53 C54 C44 120.9(5)
C10 N1 C2 106.8(3)
C10 N1 C19 127.3(3)
C2 N1 C19 125.6(3)
C10 N2 C3 104.8(3)
C6 N3 C1 105.1(3)
C6 N4 C7 106.3(3)
C6 N4 C16 126.0(3)
C7 N4 C16 127.5(3)

loop_
_geom_bond_atom_site_label_1
_geom_bond_atom_site_label_2
_geom_bond_distance
C55 Cl1 1.320(11)
C55 Cl2 1.590(14)
C1 C7 1.373(5)
C1 N3 1.380(5)
C1 C13 1.433(5)
C2 C3 1.379(5)
C2 N1 1.379(5)
C2 C12 1.434(5)
C3 N2 1.369(5)
C3 C5 1.437(5)
C4 C18 1.403(6)
C4 C9 1.415(6)
C4 C7 1.441(5)
C5 C15 1.401(6)
C5 C20 1.409(6)
C6 N3 1.313(5)
C6 N4 1.385(5)
C6 C22 1.482(5)
C7 N4 1.386(5)
C8 C32 1.410(6)
C8 C13 1.414(6)
C8 C9 1.465(6)
C9 C43 1.411(6)
C10 N2 1.324(5)
C10 N1 1.377(5)
C10 C28 1.472(5)
C11 C28 1.397(5)
C11 C24 1.399(6)
C11 C14 1.492(5)
C12 C31 1.413(6)
C12 C21 1.425(6)
C13 C48 1.399(6)
C14 C22 1.399(5)
C14 C30 1.402(5)
C15 C40 1.413(6)
C15 C21 1.463(6)
C16 C37 1.371(6)
C16 C23 1.387(5)
C16 N4 1.436(5)
C17 C42 1.370(6)
C17 C22 1.396(5)
C18 C34 1.360(6)
C19 C50 1.373(6)
C19 C29 1.379(6)
C19 N1 1.439(5)
C20 C33 1.367(6)
C21 C27 1.400(6)
C23 C41 1.382(6)
C24 C25 1.374(6)
C25 C26 1.372(6)
C26 C35 1.374(6)
C27 C45 1.357(7)
C28 C35 1.394(5)
C29 C44 1.377(6)
C30 C49 1.371(6)
C31 C39 1.363(6)
C32 C52 1.353(7)
C33 C36 1.379(7)
C34 C38 1.389(7)
C36 C40 1.375(7)
C37 C47 1.388(6)
C38 C43 1.357(7)
C39 C45 1.394(7)
C41 C51 1.369(8)
C42 C49 1.372(6)
C44 C54 1.370(7)
C46 C48 1.374(6)
C46 C52 1.395(7)
C47 C51 1.377(7)
C50 C53 1.394(7)
C53 C54 1.359(7)
